data_2020076
loop_
_publ_author_name
'Klien, Hendrik'
'Seichter, Wilhelm'
'Skobridis, Konstantinos'
'Weber, Edwin'

_publ_section_title
;
 Two terphenyl-based diol hosts and corresponding solvent inclusions with
 dimethylformamide and acetonitrile
;
_journal_coeditor_code LY3017
_journal_issue 9
_journal_name_full 'Acta Crystallographica Section C'
_journal_page_first
;
;
_journal_paper_doi 10.1107/S2053229615014035
_journal_volume 71
_journal_year 2015
_chemical_formula_iupac 'C44 H34 O2 , C3 H7 N O'
_chemical_formula_moiety 'C44 H34 O2, C3 H7 N O'
_chemical_formula_sum 'C47 H41 N O3'
_chemical_formula_weight 667.81
_chemical_name_systematic
;
2,2''-Bis(hydroxydiphenylmethyl)-1,1':4',1''-terphenyl
dimethylformamide monosolvate
;
_space_group_crystal_system triclinic
_space_group_IT_number 1
_space_group_name_Hall 'P 1'
_space_group_name_H-M_alt 'P 1'
_symmetry_space_group_name_Hall 'P 1'
_symmetry_space_group_name_H-M 'P 1'
_atom_sites_solution_hydrogens geom
_audit_creation_method SHELXL-2013
_cell_angle_alpha 105.682(2)
_cell_angle_beta 90.853(2)
_cell_angle_gamma 117.642(2)
_cell_formula_units_Z 1
_cell_length_a 9.1196(5)
_cell_length_b 9.5474(5)
_cell_length_c 11.9920(6)
_cell_measurement_reflns_used 9998
_cell_measurement_temperature 100(2)
_cell_measurement_theta_max 29.21
_cell_measurement_theta_min 2.54
_cell_volume 878.39(8)
_computing_cell_refinement
;
SAINT-NT (Sheldrick, 2008)
;
_computing_data_collection
;
APEX2 (Bruker, 2008)
;
_computing_data_reduction
;
SAINT-NT (Sheldrick, 2008)
;
_computing_molecular_graphics
;
ORTEP-3 for Windows (Farrugia, 2012)
;
_computing_publication_material
;
SHELXTL (Sheldrick, 2008)
;
_computing_structure_refinement
;
SHELXL2013 (Sheldrick, 2015)
;
_computing_structure_solution
;
SHELXS97 (Sheldrick, 2008)
;
_diffrn_ambient_temperature 100(2)
_diffrn_measured_fraction_theta_full 0.984
_diffrn_measured_fraction_theta_max 0.982
_diffrn_measurement_device_type 'Bruker APEXII CCD area-detector'
_diffrn_measurement_method '\f and \w'
_diffrn_radiation_type MoK\a
_diffrn_radiation_wavelength 0.71073
_diffrn_reflns_av_R_equivalents 0.0243
_diffrn_reflns_limit_h_max 11
_diffrn_reflns_limit_h_min -11
_diffrn_reflns_limit_k_max 12
_diffrn_reflns_limit_k_min -12
_diffrn_reflns_limit_l_max 15
_diffrn_reflns_limit_l_min -15
_diffrn_reflns_number 14831
_diffrn_reflns_theta_full 25.242
_diffrn_reflns_theta_max 27.197
_diffrn_reflns_theta_min 2.536
_exptl_absorpt_coefficient_mu 0.078
_exptl_absorpt_correction_type none
_exptl_crystal_colour colourless
_exptl_crystal_density_diffrn 1.262
_exptl_crystal_description plate
_exptl_crystal_F_000 354
_exptl_crystal_size_max 0.400
_exptl_crystal_size_mid 0.250
_exptl_crystal_size_min 0.140
_refine_diff_density_max 0.550
_refine_diff_density_min -0.441
_refine_ls_abs_structure_details
;
Refined as an inversion twin.
;
_refine_ls_extinction_method none
_refine_ls_goodness_of_fit_ref 1.067
_refine_ls_hydrogen_treatment constr
_refine_ls_matrix_type full
_refine_ls_number_parameters 447
_refine_ls_number_reflns 6761
_refine_ls_number_restraints 3
_refine_ls_restrained_S_all 1.067
_refine_ls_R_factor_all 0.0721
_refine_ls_R_factor_gt 0.0703
_refine_ls_shift/su_max 0.000
_refine_ls_shift/su_mean 0.000
_refine_ls_structure_factor_coef Fsqd
_refine_ls_weighting_details 'w = 1/[\s^2^(Fo^2^)+(0.0657P)^2^+2.7219P] where P=(Fo^2^+2Fc^2^)/3'
_refine_ls_weighting_scheme calc
_refine_ls_wR_factor_gt 0.1988
_refine_ls_wR_factor_ref 0.2001
_reflns_number_gt 6542
_reflns_number_total 6761
_reflns_threshold_expression I>2\s(I)
_cod_data_source_file ly3017sup1.cif
_cod_data_source_block IIA
_cod_database_code 2020076
_shelx_space_group_comment
;
The symmetry employed for this shelxl refinement is uniquely defined
by the following loop, which should always be used as a source of
symmetry information in preference to the above space-group names.
They are only intended as comments.
;
_shelx_estimated_absorpt_t_min 0.970
_shelx_estimated_absorpt_t_max 0.989
_shelxl_version_number .2013

loop_
_space_group_symop_operation_xyz
'x, y, z'

loop_
_atom_site_type_symbol
_atom_site_label
_atom_site_fract_x
_atom_site_fract_y
_atom_site_fract_z
_atom_site_U_iso_or_equiv
_atom_site_adp_type
_atom_site_calc_flag
_atom_site_occupancy
C C14 0.5466(4) 1.3206(4) 0.3978(3) 0.0159(9) Uani d 1
C C15 0.5845(4) 1.4595(4) 0.4933(3) 0.0181(13) Uani d 1
H H15 0.6981 1.5419 0.5235 0.022 Uiso calc 1
C C16 0.4561(5) 1.4779(4) 0.5445(3) 0.0222(14) Uani d 1
H H16 0.4820 1.5729 0.6097 0.027 Uiso calc 1
C C17 0.2898(4) 1.3573(5) 0.5002(4) 0.0223(14) Uani d 1
H H17 0.2021 1.3699 0.5352 0.027 Uiso calc 1
C C18 0.2520(3) 1.2184(5) 0.4047(3) 0.0183(13) Uani d 1
H H18 0.1383 1.1360 0.3744 0.022 Uiso calc 1
C C19 0.3803(5) 1.2000(4) 0.3535(3) 0.0159(9) Uani d 1
O O1 0.6652(6) 1.2634(6) 0.2218(4) 0.0201(10) Uani d 1
H H1 0.6254 1.3190 0.2029 0.030 Uiso calc 1
O O2 -0.1708(6) 0.5665(6) 0.0512(4) 0.0180(9) Uani d 1
H H2 -0.2602 0.5459 0.0785 0.027 Uiso calc 1
C C1 0.6961(9) 1.3069(8) 0.3455(5) 0.0180(13) Uani d 1
C C2 0.7134(9) 1.1631(8) 0.3718(6) 0.0203(13) Uani d 1
C C3 0.7748(9) 1.0757(9) 0.2943(6) 0.0240(14) Uani d 1
H H3 0.8125 1.1077 0.2272 0.029 Uiso calc 1
C C4 0.7825(9) 0.9408(9) 0.3131(7) 0.0277(16) Uani d 1
H H4 0.8209 0.8791 0.2574 0.033 Uiso calc 1
C C5 0.7333(10) 0.8969(9) 0.4144(7) 0.0307(17) Uani d 1
H H5 0.7367 0.8045 0.4274 0.037 Uiso calc 1
C C6 0.6792(10) 0.9907(9) 0.4958(6) 0.0277(16) Uani d 1
H H6 0.6500 0.9648 0.5662 0.033 Uiso calc 1
C C7 0.6678(8) 1.1211(8) 0.4747(5) 0.0200(13) Uani d 1
H H7 0.6289 1.1827 0.5300 0.024 Uiso calc 1
C C8 0.8637(8) 1.4697(8) 0.3965(5) 0.0175(12) Uani d 1
C C9 0.9731(9) 1.5015(9) 0.4939(6) 0.0235(14) Uani d 1
H H9 0.9477 1.4179 0.5304 0.028 Uiso calc 1
C C10 1.1156(10) 1.6506(9) 0.5372(6) 0.0253(15) Uani d 1
H H10 1.1878 1.6695 0.6040 0.030 Uiso calc 1
C C11 1.1582(9) 1.7764(9) 0.4858(7) 0.0275(15) Uani d 1
H H11 1.2574 1.8807 0.5167 0.033 Uiso calc 1
C C12 1.0501(10) 1.7433(9) 0.3878(6) 0.0255(15) Uani d 1
H H12 1.0778 1.8266 0.3506 0.031 Uiso calc 1
C C13 0.9068(9) 1.5966(9) 0.3433(6) 0.0239(14) Uani d 1
H H13 0.8352 1.5787 0.2766 0.029 Uiso calc 1
C C20 0.3174(8) 1.0506(7) 0.2427(5) 0.0148(12) Uani d 1
C C21 0.2056(8) 1.0361(7) 0.1521(6) 0.0174(12) Uani d 1
H H21 0.1772 1.1221 0.1609 0.021 Uiso calc 1
C C22 0.1372(9) 0.9029(9) 0.0525(6) 0.0207(13) Uani d 1
H H22 0.0636 0.8987 -0.0067 0.025 Uiso calc 1
C C23 0.1737(8) 0.7710(8) 0.0357(6) 0.0178(13) Uani d 1
C C24 0.2849(8) 0.7858(8) 0.1241(5) 0.0189(13) Uani d 1
H H24 0.3148 0.7007 0.1141 0.023 Uiso calc 1
C C25 0.3552(8) 0.9223(7) 0.2282(5) 0.0149(12) Uani d 1
H H25 0.4280 0.9264 0.2880 0.018 Uiso calc 1
C C26 0.1134(7) 0.6249(7) -0.0702(5) 0.0155(11) Uani d 1
C C27 0.2372(8) 0.5966(9) -0.1230(6) 0.0231(14) Uani d 1
H H27 0.3512 0.6773 -0.0921 0.028 Uiso calc 1
C C28 0.2050(9) 0.4595(9) -0.2167(6) 0.0263(15) Uani d 1
H H28 0.2947 0.4450 -0.2464 0.032 Uiso calc 1
C C29 0.0416(9) 0.3442(8) -0.2666(5) 0.0212(14) Uani d 1
H H29 0.0164 0.2493 -0.3317 0.025 Uiso calc 1
C C30 -0.0863(8) 0.3692(8) -0.2197(5) 0.0192(13) Uani d 1
H H30 -0.1992 0.2898 -0.2549 0.023 Uiso calc 1
C C31 -0.0561(7) 0.5070(7) -0.1225(5) 0.0144(11) Uani d 1
C C32 -0.2056(8) 0.5225(8) -0.0755(5) 0.0129(11) Uani d 1
C C33 -0.3673(8) 0.3537(8) -0.1211(5) 0.0165(12) Uani d 1
C C34 -0.4003(8) 0.2335(8) -0.0682(5) 0.0174(12) Uani d 1
H H34 -0.3210 0.2556 -0.0047 0.021 Uiso calc 1
C C35 -0.5479(9) 0.0791(9) -0.1054(6) 0.0239(14) Uani d 1
H H35 -0.5693 -0.0023 -0.0674 0.029 Uiso calc 1
C C36 -0.6629(10) 0.0478(9) -0.1998(7) 0.0265(15) Uani d 1
H H36 -0.7641 -0.0556 -0.2258 0.032 Uiso calc 1
C C37 -0.6305(9) 0.1656(9) -0.2552(7) 0.0280(16) Uani d 1
H H37 -0.7086 0.1429 -0.3197 0.034 Uiso calc 1
C C38 -0.4814(9) 0.3198(8) -0.2162(5) 0.0199(13) Uani d 1
H H38 -0.4588 0.4008 -0.2548 0.024 Uiso calc 1
C C39 -0.2214(8) 0.6586(7) -0.1100(5) 0.0151(12) Uani d 1
C C40 -0.2860(9) 0.7511(8) -0.0373(6) 0.0230(14) Uani d 1
H H40 -0.3246 0.7253 0.0315 0.028 Uiso calc 1
C C41 -0.2941(9) 0.8799(9) -0.0648(7) 0.0260(15) Uani d 1
H H41 -0.3387 0.9410 -0.0149 0.031 Uiso calc 1
C C42 -0.2392(10) 0.9193(9) -0.1622(7) 0.0301(16) Uani d 1
H H42 -0.2455 1.0078 -0.1797 0.036 Uiso calc 1
C C43 -0.1739(10) 0.8320(9) -0.2362(6) 0.0250(15) Uani d 1
H H43 -0.1342 0.8613 -0.3037 0.030 Uiso calc 1
C C44 -0.1668(9) 0.6983(8) -0.2106(6) 0.0228(14) Uani d 1
H H44 -0.1248 0.6360 -0.2622 0.027 Uiso calc 1
O O1A 0.5361(6) 0.4732(5) 0.1540(4) 0.0237(9) Uani d 1
N N1A 0.2660(8) 0.4201(8) 0.1447(5) 0.0182(10) Uani d 1
C C1A 0.3909(9) 0.4138(8) 0.0941(6) 0.0291(14) Uani d 1
H H1A 0.3731 0.3643 0.0115 0.035 Uiso calc 1
C C2A 0.2757(11) 0.4983(10) 0.2638(6) 0.0348(16) Uani d 1
H H2A1 0.3792 0.5204 0.3083 0.052 Uiso calc 1
H H2A2 0.1787 0.4256 0.2933 0.052 Uiso calc 1
H H2A3 0.2759 0.6035 0.2732 0.052 Uiso calc 1
C C3A 0.0924(10) 0.3371(9) 0.0707(7) 0.0360(16) Uani d 1
H H3A1 0.1003 0.3005 -0.0125 0.054 Uiso calc 1
H H3A2 0.0504 0.4169 0.0836 0.054 Uiso calc 1
H H3A3 0.0153 0.2406 0.0937 0.054 Uiso calc 1

loop_
_atom_site_aniso_label
_atom_site_aniso_U_11
_atom_site_aniso_U_22
_atom_site_aniso_U_33
_atom_site_aniso_U_12
_atom_site_aniso_U_13
_atom_site_aniso_U_23
C14 0.022(2) 0.015(2) 0.0140(18) 0.0099(19) 0.0057(16) 0.0066(16)
C15 0.021(4) 0.012(3) 0.013(3) 0.005(3) -0.001(2) 0.000(2)
C16 0.022(4) 0.021(3) 0.023(3) 0.010(3) 0.005(3) 0.006(3)
C17 0.027(4) 0.025(3) 0.015(3) 0.017(3) 0.005(3) 0.001(2)
C18 0.015(3) 0.016(3) 0.015(3) 0.004(3) -0.001(2) -0.002(2)
C19 0.022(2) 0.015(2) 0.0140(18) 0.0099(19) 0.0057(16) 0.0066(16)
O1 0.024(3) 0.022(2) 0.018(2) 0.013(2) 0.0059(18) 0.0071(18)
O2 0.016(2) 0.023(2) 0.0095(19) 0.007(2) 0.0012(16) 0.0024(17)
C1 0.017(3) 0.019(3) 0.017(3) 0.007(3) 0.000(2) 0.007(2)
C2 0.016(3) 0.021(3) 0.022(3) 0.009(3) 0.002(2) 0.006(3)
C3 0.020(3) 0.024(3) 0.033(4) 0.014(3) 0.006(3) 0.011(3)
C4 0.026(4) 0.021(3) 0.037(4) 0.015(3) 0.001(3) 0.003(3)
C5 0.029(4) 0.019(3) 0.039(4) 0.010(3) -0.006(3) 0.005(3)
C6 0.026(4) 0.023(4) 0.029(4) 0.007(3) 0.000(3) 0.011(3)
C7 0.020(3) 0.019(3) 0.017(3) 0.009(3) -0.004(2) -0.001(2)
C8 0.020(3) 0.015(3) 0.017(3) 0.008(3) 0.010(2) 0.005(2)
C9 0.023(4) 0.023(3) 0.026(3) 0.014(3) 0.003(3) 0.006(3)
C10 0.024(4) 0.025(4) 0.025(3) 0.013(3) 0.003(3) 0.003(3)
C11 0.016(4) 0.016(3) 0.040(4) 0.002(3) 0.005(3) 0.005(3)
C12 0.029(4) 0.018(3) 0.031(4) 0.013(3) 0.013(3) 0.009(3)
C13 0.020(4) 0.020(3) 0.031(4) 0.008(3) 0.009(3) 0.012(3)
C20 0.013(3) 0.012(3) 0.013(3) 0.004(2) 0.003(2) -0.001(2)
C21 0.020(3) 0.011(3) 0.025(3) 0.009(3) 0.005(2) 0.010(2)
C22 0.017(3) 0.027(4) 0.023(3) 0.012(3) 0.006(3) 0.014(3)
C23 0.011(3) 0.015(3) 0.026(3) 0.003(3) 0.004(2) 0.010(3)
C24 0.015(3) 0.017(3) 0.018(3) 0.006(3) 0.002(2) -0.001(2)
C25 0.017(3) 0.008(3) 0.015(3) 0.005(2) -0.001(2) 0.000(2)
C26 0.012(3) 0.015(3) 0.018(3) 0.007(2) 0.002(2) 0.005(2)
C27 0.015(3) 0.025(3) 0.031(4) 0.009(3) 0.011(3) 0.012(3)
C28 0.017(4) 0.030(4) 0.033(4) 0.013(3) 0.009(3) 0.008(3)
C29 0.027(4) 0.022(3) 0.015(3) 0.016(3) 0.000(3) -0.002(2)
C30 0.018(3) 0.022(3) 0.019(3) 0.010(3) 0.006(2) 0.009(3)
C31 0.014(3) 0.014(3) 0.013(2) 0.006(2) -0.002(2) 0.002(2)
C32 0.012(3) 0.014(3) 0.010(3) 0.005(2) 0.002(2) 0.003(2)
C33 0.008(3) 0.014(3) 0.020(3) 0.003(3) -0.002(2) -0.002(2)
C34 0.021(3) 0.019(3) 0.013(3) 0.012(3) 0.004(2) 0.002(2)
C35 0.018(3) 0.016(3) 0.034(4) 0.006(3) 0.007(3) 0.007(3)
C36 0.021(4) 0.017(3) 0.034(4) 0.008(3) 0.003(3) -0.001(3)
C37 0.016(4) 0.021(3) 0.034(4) 0.005(3) -0.006(3) -0.004(3)
C38 0.020(4) 0.018(3) 0.016(3) 0.006(3) -0.001(2) 0.002(2)
C39 0.012(3) 0.007(3) 0.016(3) 0.001(2) -0.005(2) -0.004(2)
C40 0.020(3) 0.017(3) 0.028(3) 0.007(3) 0.003(3) 0.003(3)
C41 0.016(3) 0.018(3) 0.038(4) 0.007(3) -0.003(3) 0.003(3)
C42 0.027(4) 0.021(3) 0.047(4) 0.014(3) -0.002(3) 0.014(3)
C43 0.026(4) 0.021(3) 0.028(3) 0.011(3) -0.002(3) 0.011(3)
C44 0.021(4) 0.016(3) 0.030(3) 0.007(3) 0.002(3) 0.007(3)
O1A 0.018(2) 0.024(2) 0.024(2) 0.0081(19) 0.0049(17) 0.0040(17)
N1A 0.018(3) 0.019(2) 0.018(2) 0.010(2) 0.0010(19) 0.0058(17)
C1A 0.035(4) 0.018(3) 0.035(3) 0.013(3) 0.014(3) 0.008(2)
C2A 0.050(5) 0.042(4) 0.028(3) 0.032(4) 0.014(3) 0.018(3)
C3A 0.034(4) 0.030(3) 0.038(4) 0.008(3) 0.008(3) 0.015(3)

loop_
_atom_type_symbol
_atom_type_description
_atom_type_scat_dispersion_real
_atom_type_scat_dispersion_imag
_atom_type_scat_source
C C 0.0033 0.0016 'International Tables Vol C Tables 4.2.6.8 and 6.1.1.4'
H H 0.0000 0.0000 'International Tables Vol C Tables 4.2.6.8 and 6.1.1.4'
N N 0.0061 0.0033 'International Tables Vol C Tables 4.2.6.8 and 6.1.1.4'
O O 0.0106 0.0060 'International Tables Vol C Tables 4.2.6.8 and 6.1.1.4'

loop_
_geom_angle_atom_site_label_1
_geom_angle_atom_site_label_2
_geom_angle_atom_site_label_3
_geom_angle
C15 C14 C19 120.0
C15 C14 C1 117.4(3)
C19 C14 C1 122.6(3)
C16 C15 C14 120.0
C16 C15 H15 120.0
C14 C15 H15 120.0
C15 C16 C17 120.0
C15 C16 H16 120.0
C17 C16 H16 120.0
C16 C17 C18 120.0
C16 C17 H17 120.0
C18 C17 H17 120.0
C19 C18 C17 120.0
C19 C18 H18 120.0
C17 C18 H18 120.0
C18 C19 C14 120.0
C18 C19 C20 113.4(3)
C14 C19 C20 126.3(3)
C1 O1 H1 109.5
C32 O2 H2 109.5
O1 C1 C8 110.3(5)
O1 C1 C14 110.0(5)
C8 C1 C14 111.8(5)
O1 C1 C2 105.8(5)
C8 C1 C2 108.3(5)
C14 C1 C2 110.4(5)
C3 C2 C7 118.9(6)
C3 C2 C1 120.2(6)
C7 C2 C1 120.9(6)
C2 C3 C4 121.0(7)
C2 C3 H3 119.5
C4 C3 H3 119.5
C3 C4 C5 119.9(7)
C3 C4 H4 120.1
C5 C4 H4 120.1
C6 C5 C4 119.1(7)
C6 C5 H5 120.4
C4 C5 H5 120.4
C7 C6 C5 120.5(7)
C7 C6 H6 119.8
C5 C6 H6 119.8
C6 C7 C2 120.5(6)
C6 C7 H7 119.7
C2 C7 H7 119.7
C9 C8 C13 118.0(7)
C9 C8 C1 123.9(6)
C13 C8 C1 118.1(6)
C10 C9 C8 120.8(7)
C10 C9 H9 119.6
C8 C9 H9 119.6
C9 C10 C11 121.4(7)
C9 C10 H10 119.3
C11 C10 H10 119.3
C12 C11 C10 117.5(7)
C12 C11 H11 121.2
C10 C11 H11 121.2
C13 C12 C11 122.3(7)
C13 C12 H12 118.9
C11 C12 H12 118.9
C12 C13 C8 119.9(7)
C12 C13 H13 120.1
C8 C13 H13 120.1
C25 C20 C21 117.8(6)
C25 C20 C19 124.0(5)
C21 C20 C19 118.2(5)
C22 C21 C20 122.1(6)
C22 C21 H21 118.9
C20 C21 H21 118.9
C21 C22 C23 121.2(6)
C21 C22 H22 119.4
C23 C22 H22 119.4
C24 C23 C22 116.8(6)
C24 C23 C26 117.2(5)
C22 C23 C26 125.9(6)
C23 C24 C25 122.5(6)
C23 C24 H24 118.7
C25 C24 H24 118.7
C20 C25 C24 119.6(6)
C20 C25 H25 120.2
C24 C25 H25 120.2
C27 C26 C31 116.6(5)
C27 C26 C23 116.1(5)
C31 C26 C23 127.3(5)
C28 C27 C26 124.5(6)
C28 C27 H27 117.8
C26 C27 H27 117.8
C29 C28 C27 119.2(6)
C29 C28 H28 120.4
C27 C28 H28 120.4
C28 C29 C30 118.7(5)
C28 C29 H29 120.7
C30 C29 H29 120.7
C29 C30 C31 123.0(5)
C29 C30 H30 118.5
C31 C30 H30 118.5
C30 C31 C26 118.1(5)
C30 C31 C32 119.4(5)
C26 C31 C32 122.6(5)
O2 C32 C39 110.4(5)
O2 C32 C31 106.5(5)
C39 C32 C31 109.9(5)
O2 C32 C33 108.1(5)
C39 C32 C33 111.8(5)
C31 C32 C33 110.1(5)
C34 C33 C38 119.1(6)
C34 C33 C32 119.9(5)
C38 C33 C32 121.0(6)
C33 C34 C35 121.7(6)
C33 C34 H34 119.1
C35 C34 H34 119.1
C36 C35 C34 118.5(7)
C36 C35 H35 120.7
C34 C35 H35 120.7
C37 C36 C35 120.5(7)
C37 C36 H36 119.7
C35 C36 H36 119.7
C36 C37 C38 120.0(7)
C36 C37 H37 120.0
C38 C37 H37 120.0
C33 C38 C37 120.1(6)
C33 C38 H38 120.0
C37 C38 H38 120.0
C44 C39 C40 118.4(6)
C44 C39 C32 121.5(5)
C40 C39 C32 120.1(6)
C41 C40 C39 120.7(7)
C41 C40 H40 119.7
C39 C40 H40 119.7
C42 C41 C40 120.7(7)
C42 C41 H41 119.6
C40 C41 H41 119.6
C41 C42 C43 120.6(6)
C41 C42 H42 119.7
C43 C42 H42 119.7
C42 C43 C44 119.6(7)
C42 C43 H43 120.2
C44 C43 H43 120.2
C39 C44 C43 119.9(6)
C39 C44 H44 120.0
C43 C44 H44 120.0
C1A N1A C2A 125.9(6)
C1A N1A C3A 119.3(6)
C2A N1A C3A 114.8(6)
O1A C1A N1A 121.4(6)
O1A C1A H1A 119.3
N1A C1A H1A 119.3
N1A C2A H2A1 109.5
N1A C2A H2A2 109.5
H2A1 C2A H2A2 109.5
N1A C2A H2A3 109.5
H2A1 C2A H2A3 109.5
H2A2 C2A H2A3 109.5
N1A C3A H3A1 109.5
N1A C3A H3A2 109.5
H3A1 C3A H3A2 109.5
N1A C3A H3A3 109.5
H3A1 C3A H3A3 109.5
H3A2 C3A H3A3 109.5

loop_
_geom_bond_atom_site_label_1
_geom_bond_atom_site_label_2
_geom_bond_distance
C14 C15 1.3900
C14 C19 1.3900
C14 C1 1.555(7)
C15 C16 1.3900
C15 H15 0.9500
C16 C17 1.3900
C16 H16 0.9500
C17 C18 1.3900
C17 H17 0.9500
C18 C19 1.3900
C18 H18 0.9500
C19 C20 1.524(6)
O1 C1 1.414(8)
O1 H1 0.8400
O2 C32 1.450(7)
O2 H2 0.8400
C1 C8 1.543(10)
C1 C2 1.563(9)
C2 C3 1.379(9)
C2 C7 1.409(9)
C3 C4 1.397(9)
C3 H3 0.9500
C4 C5 1.403(11)
C4 H4 0.9500
C5 C6 1.397(11)
C5 H5 0.9500
C6 C7 1.383(9)
C6 H6 0.9500
C7 H7 0.9500
C8 C9 1.395(10)
C8 C13 1.418(9)
C9 C10 1.360(11)
C9 H9 0.9500
C10 C11 1.396(10)
C10 H10 0.9500
C11 C12 1.389(11)
C11 H11 0.9500
C12 C13 1.353(11)
C12 H12 0.9500
C13 H13 0.9500
C20 C25 1.389(8)
C20 C21 1.413(9)
C21 C22 1.361(9)
C21 H21 0.9500
C22 C23 1.412(9)
C22 H22 0.9500
C23 C24 1.388(9)
C23 C26 1.473(9)
C24 C25 1.410(8)
C24 H24 0.9500
C25 H25 0.9500
C26 C27 1.400(8)
C26 C31 1.423(8)
C27 C28 1.379(9)
C27 H27 0.9500
C28 C29 1.373(9)
C28 H28 0.9500
C29 C30 1.393(8)
C29 H29 0.9500
C30 C31 1.411(7)
C30 H30 0.9500
C31 C32 1.538(8)
C32 C39 1.531(8)
C32 C33 1.538(9)
C33 C34 1.375(9)
C33 C38 1.393(9)
C34 C35 1.403(10)
C34 H34 0.9500
C35 C36 1.400(10)
C35 H35 0.9500
C36 C37 1.376(11)
C36 H36 0.9500
C37 C38 1.409(10)
C37 H37 0.9500
C38 H38 0.9500
C39 C44 1.392(9)
C39 C40 1.403(9)
C40 C41 1.390(10)
C40 H40 0.9500
C41 C42 1.354(11)
C41 H41 0.9500
C42 C43 1.383(11)
C42 H42 0.9500
C43 C44 1.419(9)
C43 H43 0.9500
C44 H44 0.9500
O1A C1A 1.283(8)
N1A C1A 1.317(9)
N1A C2A 1.401(9)
N1A C3A 1.528(9)
C1A H1A 0.9500
C2A H2A1 0.9800
C2A H2A2 0.9800
C2A H2A3 0.9800
C3A H3A1 0.9800
C3A H3A2 0.9800
C3A H3A3 0.9800

loop_
_geom_hbond_atom_site_label_D
_geom_hbond_atom_site_label_H
_geom_hbond_atom_site_label_A
_geom_hbond_site_symmetry_A
_geom_hbond_distance_DH
_geom_hbond_distance_HA
_geom_hbond_distance_DA
_geom_hbond_angle_DHA
O2 H2 O1A 1_455 0.84 1.99 2.818(6) 170.7
O1 H1 O1A 1_565 0.84 2.18 3.016(6) 176.9
C1A H1A Cg6 1_655 0.95 2.75 3.548(7) 141.9

loop_
_geom_torsion_atom_site_label_1
_geom_torsion_atom_site_label_2
_geom_torsion_atom_site_label_3
_geom_torsion_atom_site_label_4
_geom_torsion
C19 C14 C15 C16 0.0
C1 C14 C15 C16 -179.4(4)
C14 C15 C16 C17 0.0
C15 C16 C17 C18 0.0
C16 C17 C18 C19 0.0
C17 C18 C19 C14 0.0
C17 C18 C19 C20 -174.2(4)
C15 C14 C19 C18 0.0
C1 C14 C19 C18 179.4(4)
C15 C14 C19 C20 173.4(5)
C1 C14 C19 C20 -7.2(5)
C15 C14 C1 O1 -133.3(4)
C19 C14 C1 O1 47.3(6)
C15 C14 C1 C8 -10.4(6)
C19 C14 C1 C8 170.2(4)
C15 C14 C1 C2 110.3(5)
C19 C14 C1 C2 -69.2(5)
O1 C1 C2 C3 30.2(9)
C8 C1 C2 C3 -88.1(8)
C14 C1 C2 C3 149.1(6)
O1 C1 C2 C7 -150.2(6)
C8 C1 C2 C7 91.5(7)
C14 C1 C2 C7 -31.2(8)
C7 C2 C3 C4 3.9(11)
C1 C2 C3 C4 -176.4(6)
C2 C3 C4 C5 -2.5(11)
C3 C4 C5 C6 -0.8(11)
C4 C5 C6 C7 2.6(12)
C5 C6 C7 C2 -1.1(11)
C3 C2 C7 C6 -2.1(10)
C1 C2 C7 C6 178.2(6)
O1 C1 C8 C9 -144.3(6)
C14 C1 C8 C9 92.9(7)
C2 C1 C8 C9 -29.0(9)
O1 C1 C8 C13 37.6(8)
C14 C1 C8 C13 -85.2(7)
C2 C1 C8 C13 152.9(6)
C13 C8 C9 C10 0.8(10)
C1 C8 C9 C10 -177.3(6)
C8 C9 C10 C11 -0.4(11)
C9 C10 C11 C12 -0.5(11)
C10 C11 C12 C13 1.1(11)
C11 C12 C13 C8 -0.7(11)
C9 C8 C13 C12 -0.3(10)
C1 C8 C13 C12 177.9(6)
C18 C19 C20 C25 -122.3(6)
C14 C19 C20 C25 63.9(7)
C18 C19 C20 C21 53.6(6)
C14 C19 C20 C21 -120.2(5)
C25 C20 C21 C22 -0.7(9)
C19 C20 C21 C22 -176.9(6)
C20 C21 C22 C23 0.7(10)
C21 C22 C23 C24 -1.4(9)
C21 C22 C23 C26 -177.0(6)
C22 C23 C24 C25 2.1(9)
C26 C23 C24 C25 178.1(6)
C21 C20 C25 C24 1.4(9)
C19 C20 C25 C24 177.3(5)
C23 C24 C25 C20 -2.1(10)
C24 C23 C26 C27 -51.2(8)
C22 C23 C26 C27 124.4(7)
C24 C23 C26 C31 126.6(7)
C22 C23 C26 C31 -57.7(9)
C31 C26 C27 C28 -3.5(9)
C23 C26 C27 C28 174.5(6)
C26 C27 C28 C29 2.8(10)
C27 C28 C29 C30 -0.6(9)
C28 C29 C30 C31 -0.6(9)
C29 C30 C31 C26 -0.2(8)
C29 C30 C31 C32 -178.9(5)
C27 C26 C31 C30 2.1(7)
C23 C26 C31 C30 -175.7(6)
C27 C26 C31 C32 -179.2(5)
C23 C26 C31 C32 2.9(9)
C30 C31 C32 O2 134.4(5)
C26 C31 C32 O2 -44.3(7)
C30 C31 C32 C39 -106.1(6)
C26 C31 C32 C39 75.3(6)
C30 C31 C32 C33 17.4(7)
C26 C31 C32 C33 -161.2(5)
O2 C32 C33 C34 -36.2(7)
C39 C32 C33 C34 -157.8(6)
C31 C32 C33 C34 79.8(7)
O2 C32 C33 C38 144.1(6)
C39 C32 C33 C38 22.5(8)
C31 C32 C33 C38 -99.9(6)
C38 C33 C34 C35 -1.6(10)
C32 C33 C34 C35 178.6(6)
C33 C34 C35 C36 0.6(10)
C34 C35 C36 C37 0.6(11)
C35 C36 C37 C38 -0.7(11)
C34 C33 C38 C37 1.6(10)
C32 C33 C38 C37 -178.7(6)
C36 C37 C38 C33 -0.4(11)
O2 C32 C39 C44 145.3(6)
C31 C32 C39 C44 28.1(8)
C33 C32 C39 C44 -94.4(7)
O2 C32 C39 C40 -32.2(8)
C31 C32 C39 C40 -149.4(6)
C33 C32 C39 C40 88.1(7)
C44 C39 C40 C41 -0.4(10)
C32 C39 C40 C41 177.1(6)
C39 C40 C41 C42 -0.3(11)
C40 C41 C42 C43 0.0(12)
C41 C42 C43 C44 0.9(11)
C40 C39 C44 C43 1.4(10)
C32 C39 C44 C43 -176.1(6)
C42 C43 C44 C39 -1.6(10)
C2A N1A C1A O1A 4.4(10)
C3A N1A C1A O1A -175.8(6)

_cod_database_fobs_code 2020076
